data_4035358
loop_
_publ_author_name
'Shu, Wen-Ming'
'Liu, Shan'
'He, Jian-Xin'
'Wang, Shuai'
'Wu, An-Xin'

_publ_section_title
;
 Sequential \s-Bond Insertion/Benzannulation Involving Arynes: Selective
 Synthesis of Polysubstituted Naphthalenes.
;
_journal_issue 16
_journal_name_full 'The Journal of organic chemistry'
_journal_page_first 9156
_journal_page_last 9165
_journal_paper_doi 10.1021/acs.joc.8b01207
_journal_volume 83
_journal_year 2018
_chemical_formula_sum 'C25 H17 N O2'
_chemical_formula_weight 363.40
_space_group_IT_number 2
_space_group_name_Hall '-P 1'
_space_group_name_H-M_alt 'P -1'
_symmetry_cell_setting triclinic
_symmetry_space_group_name_H-M 'P -1'
_atom_sites_solution_hydrogens geom
_atom_sites_solution_primary direct
_atom_sites_solution_secondary difmap
_audit_creation_method SHELXL-97
_cell_angle_alpha 78.871(3)
_cell_angle_beta 76.348(3)
_cell_angle_gamma 62.757(3)
_cell_formula_units_Z 4
_cell_length_a 11.228(2)
_cell_length_b 11.856(3)
_cell_length_c 16.719(4)
_cell_measurement_reflns_used 3148
_cell_measurement_temperature 298(2)
_cell_measurement_theta_max 23.13
_cell_measurement_theta_min 2.42
_cell_volume 1913.5(8)
_computing_cell_refinement 'Bruker SAINT'
_computing_data_collection 'Bruker APEX2'
_computing_data_reduction 'Bruker SAINT'
_computing_molecular_graphics 'Bruker SHELXTL'
_computing_publication_material 'Bruker SHELXTL'
_computing_structure_refinement 'SHELXL-97 (Sheldrick, 2008)'
_computing_structure_solution 'SHELXS-97 (Sheldrick, 2008)'
_diffrn_ambient_temperature 298(2)
_diffrn_measured_fraction_theta_full 0.991
_diffrn_measured_fraction_theta_max 0.991
_diffrn_measurement_device_type 'Bruker APEX-II CCD'
_diffrn_measurement_method '\f and \w scans'
_diffrn_radiation_monochromator graphite
_diffrn_radiation_source 'fine-focus sealed tube'
_diffrn_radiation_type MoK\a
_diffrn_radiation_wavelength 0.71073
_diffrn_reflns_av_R_equivalents 0.0305
_diffrn_reflns_av_sigmaI/netI 0.0537
_diffrn_reflns_limit_h_max 13
_diffrn_reflns_limit_h_min -13
_diffrn_reflns_limit_k_max 14
_diffrn_reflns_limit_k_min -14
_diffrn_reflns_limit_l_max 18
_diffrn_reflns_limit_l_min -20
_diffrn_reflns_number 14585
_diffrn_reflns_theta_full 26.00
_diffrn_reflns_theta_max 26.00
_diffrn_reflns_theta_min 1.26
_exptl_absorpt_coefficient_mu 0.080
_exptl_absorpt_correction_T_max 0.9920
_exptl_absorpt_correction_T_min 0.9920
_exptl_absorpt_correction_type none
_exptl_crystal_colour white
_exptl_crystal_density_diffrn 1.261
_exptl_crystal_density_method 'not measured'
_exptl_crystal_description block
_exptl_crystal_F_000 760
_exptl_crystal_size_max 0.10
_exptl_crystal_size_mid 0.10
_exptl_crystal_size_min 0.10
_refine_diff_density_max 0.441
_refine_diff_density_min -0.212
_refine_diff_density_rms 0.050
_refine_ls_extinction_method none
_refine_ls_goodness_of_fit_ref 1.047
_refine_ls_hydrogen_treatment mixed
_refine_ls_matrix_type full
_refine_ls_number_parameters 507
_refine_ls_number_reflns 7453
_refine_ls_number_restraints 0
_refine_ls_restrained_S_all 1.047
_refine_ls_R_factor_all 0.1051
_refine_ls_R_factor_gt 0.0591
_refine_ls_shift/su_max 0.001
_refine_ls_shift/su_mean 0.000
_refine_ls_structure_factor_coef Fsqd
_refine_ls_weighting_details 'calc w=1/[\s^2^(Fo^2^)+(0.1201P)^2^+0.1753P] where P=(Fo^2^+2Fc^2^)/3'
_refine_ls_weighting_scheme calc
_refine_ls_wR_factor_gt 0.1698
_refine_ls_wR_factor_ref 0.2207
_reflns_number_gt 4351
_reflns_number_total 7453
_reflns_threshold_expression >2sigma(I)
_cod_data_source_file jo8b01207_si_004.cif
_cod_data_source_block mo_swm150629h_0m
_cod_depositor_comments
;
The following automatic conversions were performed:

data item '_symmetry_cell_setting' value 'Triclinic' was changed to
'triclinic' in accordance with the
/home/data/users/saulius/crontab/automatic-downloads/current/ACS/lib/dictionaries/cif_core.dic
dictionary named 'cif_core.dic' version 2.4.2 last updated on
2011-04-26.

Automatic conversion script
Id: cif_fix_values 6909 2019-04-08 15:41:33Z antanas 
;
_cod_original_cell_volume 1913.5(7)
_cod_original_sg_symbol_H-M P-1
_cod_database_code 4035358

loop_
_symmetry_equiv_pos_as_xyz
'x, y, z'
'-x, -y, -z'

loop_
_atom_site_label
_atom_site_type_symbol
_atom_site_fract_x
_atom_site_fract_y
_atom_site_fract_z
_atom_site_U_iso_or_equiv
_atom_site_adp_type
_atom_site_occupancy
_atom_site_symmetry_multiplicity
_atom_site_calc_flag
_atom_site_refinement_flags
C1 C 0.7782(3) 0.8947(2) 0.38600(16) 0.0457(6) Uani 1 1 d .
C2 C 0.7351(2) 1.0018(2) 0.33014(16) 0.0436(6) Uani 1 1 d .
C3 C 0.6001(2) 1.0628(2) 0.31411(16) 0.0419(6) Uani 1 1 d .
C4 C 0.5102(2) 1.0136(2) 0.35682(16) 0.0432(6) Uani 1 1 d .
C5 C 0.5505(3) 0.9024(2) 0.41377(16) 0.0446(6) Uani 1 1 d .
C6 C 0.4594(3) 0.8496(3) 0.45549(17) 0.0538(7) Uani 1 1 d .
H6 H 0.3693 0.8907 0.4478 0.065 Uiso 1 1 calc R
C7 C 0.5016(4) 0.7399(3) 0.5066(2) 0.0679(9) Uani 1 1 d .
H7 H 0.4411 0.7051 0.5323 0.081 Uiso 1 1 calc R
C8 C 0.6344(4) 0.6799(3) 0.5204(2) 0.0722(9) Uani 1 1 d .
H8 H 0.6624 0.6050 0.5558 0.087 Uiso 1 1 calc R
C9 C 0.7254(3) 0.7289(3) 0.48296(18) 0.0600(8) Uani 1 1 d .
H9 H 0.8140 0.6876 0.4936 0.072 Uiso 1 1 calc R
C10 C 0.6857(3) 0.8427(2) 0.42793(16) 0.0457(6) Uani 1 1 d .
C11 C 0.9211(3) 0.8317(3) 0.40201(17) 0.0509(7) Uani 1 1 d .
C12 C 0.9573(3) 0.8668(3) 0.4634(2) 0.0736(10) Uani 1 1 d .
H12 H 0.8926 0.9323 0.4947 0.088 Uiso 1 1 calc R
C13 C 1.0896(4) 0.8049(4) 0.4785(3) 0.0876(11) Uani 1 1 d .
H13 H 1.1125 0.8280 0.5208 0.105 Uiso 1 1 calc R
C14 C 1.1858(3) 0.7114(3) 0.4327(2) 0.0747(10) Uani 1 1 d .
H14 H 1.2747 0.6710 0.4428 0.090 Uiso 1 1 calc R
C15 C 1.1518(3) 0.6770(4) 0.3721(3) 0.0825(11) Uani 1 1 d .
H15 H 1.2178 0.6126 0.3404 0.099 Uiso 1 1 calc R
C16 C 1.0202(3) 0.7365(3) 0.3567(2) 0.0737(10) Uani 1 1 d .
H16 H 0.9986 0.7115 0.3148 0.088 Uiso 1 1 calc R
C17 C 0.8370(3) 1.0476(3) 0.27877(19) 0.0500(7) Uani 1 1 d .
C18 C 0.9480(4) 1.1766(4) 0.2722(3) 0.0930(12) Uani 1 1 d .
H18A H 1.0143 1.1183 0.2337 0.140 Uiso 1 1 calc R
H18B H 0.9928 1.1874 0.3105 0.140 Uiso 1 1 calc R
H18C H 0.9001 1.2575 0.2428 0.140 Uiso 1 1 calc R
C19 C 0.5550(2) 1.1770(2) 0.25268(16) 0.0426(6) Uani 1 1 d .
C20 C 0.5432(3) 1.2937(3) 0.26644(18) 0.0520(7) Uani 1 1 d .
H20 H 0.5681 1.3006 0.3139 0.062 Uiso 1 1 calc R
C21 C 0.4945(3) 1.4003(3) 0.2103(2) 0.0616(8) Uani 1 1 d .
H21 H 0.4868 1.4781 0.2202 0.074 Uiso 1 1 calc R
C22 C 0.4579(3) 1.3904(3) 0.1404(2) 0.0674(9) Uani 1 1 d .
H22 H 0.4234 1.4620 0.1032 0.081 Uiso 1 1 calc R
C23 C 0.4720(3) 1.2754(4) 0.1251(2) 0.0696(9) Uani 1 1 d .
H23 H 0.4491 1.2689 0.0768 0.083 Uiso 1 1 calc R
C24 C 0.5196(3) 1.1691(3) 0.18037(18) 0.0588(8) Uani 1 1 d .
H24 H 0.5281 1.0916 0.1693 0.071 Uiso 1 1 calc R
C25 C 0.3716(3) 1.0726(3) 0.34281(18) 0.0510(7) Uani 1 1 d .
C26 C 0.9032(3) 0.6503(2) 0.13392(16) 0.0451(6) Uani 1 1 d .
C27 C 0.9482(3) 0.5664(3) 0.20582(18) 0.0494(7) Uani 1 1 d .
C28 C 1.0851(3) 0.5063(3) 0.2159(2) 0.0616(8) Uani 1 1 d .
H28 H 1.1498 0.5200 0.1743 0.074 Uiso 1 1 calc R
C29 C 1.1251(3) 0.4279(3) 0.2856(2) 0.0725(9) Uani 1 1 d .
H29 H 1.2166 0.3875 0.2903 0.087 Uiso 1 1 calc R
C30 C 1.0304(4) 0.4086(3) 0.3487(2) 0.0725(9) Uani 1 1 d .
H30 H 1.0587 0.3560 0.3961 0.087 Uiso 1 1 calc R
C31 C 0.8954(3) 0.4655(3) 0.34286(18) 0.0607(8) Uani 1 1 d .
H31 H 0.8327 0.4526 0.3865 0.073 Uiso 1 1 calc R
C32 C 0.8509(3) 0.5439(2) 0.27057(17) 0.0486(6) Uani 1 1 d .
C33 C 0.7126(3) 0.6008(2) 0.26029(16) 0.0466(6) Uani 1 1 d .
C34 C 0.6688(3) 0.6827(2) 0.19136(16) 0.0434(6) Uani 1 1 d .
C35 C 0.7652(3) 0.7083(2) 0.12922(16) 0.0427(6) Uani 1 1 d .
C36 C 1.0016(2) 0.6771(2) 0.06671(17) 0.0468(6) Uani 1 1 d .
C37 C 1.0950(3) 0.5834(3) 0.01609(19) 0.0602(8) Uani 1 1 d .
H37 H 1.0994 0.5018 0.0259 0.072 Uiso 1 1 calc R
C38 C 1.1825(3) 0.6130(3) -0.0499(2) 0.0715(9) Uani 1 1 d .
H38 H 1.2442 0.5508 -0.0844 0.086 Uiso 1 1 calc R
C39 C 1.1785(3) 0.7313(3) -0.0642(2) 0.0679(9) Uani 1 1 d .
H39 H 1.2367 0.7500 -0.1086 0.081 Uiso 1 1 calc R
C40 C 1.0889(3) 0.8229(3) -0.0133(2) 0.0700(9) Uani 1 1 d .
H40 H 1.0869 0.9036 -0.0227 0.084 Uiso 1 1 calc R
C41 C 1.0010(3) 0.7960(3) 0.05236(19) 0.0568(7) Uani 1 1 d .
H41 H 0.9410 0.8586 0.0870 0.068 Uiso 1 1 calc R
C42 C 0.6207(3) 0.5635(3) 0.32087(19) 0.0556(7) Uani 1 1 d .
C43 C 0.5242(2) 0.7373(2) 0.18011(16) 0.0449(6) Uani 1 1 d .
C44 C 0.4192(3) 0.8098(3) 0.23850(19) 0.0637(8) Uani 1 1 d .
H44 H 0.4395 0.8263 0.2846 0.076 Uiso 1 1 calc R
C45 C 0.2862(3) 0.8572(3) 0.2291(2) 0.0738(10) Uani 1 1 d .
H45 H 0.2173 0.9070 0.2681 0.089 Uiso 1 1 calc R
C46 C 0.2543(3) 0.8320(3) 0.1629(2) 0.0719(9) Uani 1 1 d .
H46 H 0.1639 0.8621 0.1576 0.086 Uiso 1 1 calc R
C47 C 0.3573(3) 0.7614(3) 0.1038(2) 0.0682(9) Uani 1 1 d .
H47 H 0.3363 0.7458 0.0577 0.082 Uiso 1 1 calc R
C48 C 0.4897(3) 0.7144(3) 0.11292(18) 0.0552(7) Uani 1 1 d .
H48 H 0.5581 0.6661 0.0731 0.066 Uiso 1 1 calc R
C49 C 0.7163(3) 0.8085(3) 0.05893(18) 0.0502(7) Uani 1 1 d .
C50 C 0.7353(4) 0.8578(4) -0.0855(2) 0.0942(13) Uani 1 1 d .
H50A H 0.6404 0.9152 -0.0793 0.141 Uiso 1 1 calc R
H50B H 0.7616 0.8160 -0.1349 0.141 Uiso 1 1 calc R
H50C H 0.7874 0.9047 -0.0895 0.141 Uiso 1 1 calc R
N1 N 0.2615(3) 1.1127(3) 0.3337(2) 0.0810(9) Uani 1 1 d .
N2 N 0.5513(3) 0.5265(3) 0.36989(18) 0.0782(8) Uani 1 1 d .
O1 O 0.8948(2) 1.0166(2) 0.21194(14) 0.0772(7) Uani 1 1 d .
O2 O 0.8518(2) 1.1258(2) 0.31742(14) 0.0704(6) Uani 1 1 d .
O3 O 0.6471(2) 0.9188(2) 0.06861(15) 0.0776(7) Uani 1 1 d .
O4 O 0.7608(2) 0.76188(19) -0.01346(12) 0.0596(5) Uani 1 1 d .

loop_
_atom_site_aniso_label
_atom_site_aniso_U_11
_atom_site_aniso_U_22
_atom_site_aniso_U_33
_atom_site_aniso_U_23
_atom_site_aniso_U_13
_atom_site_aniso_U_12
C1 0.0480(14) 0.0427(14) 0.0435(15) -0.0031(12) -0.0124(12) -0.0154(12)
C2 0.0446(14) 0.0411(14) 0.0434(15) -0.0048(12) -0.0085(11) -0.0162(11)
C3 0.0418(13) 0.0394(13) 0.0430(14) -0.0056(11) -0.0084(11) -0.0150(11)
C4 0.0408(13) 0.0425(14) 0.0452(15) -0.0095(12) -0.0076(11) -0.0150(11)
C5 0.0504(15) 0.0435(14) 0.0406(14) -0.0053(12) -0.0084(11) -0.0201(12)
C6 0.0567(16) 0.0593(18) 0.0491(16) -0.0027(14) -0.0085(13) -0.0293(14)
C7 0.082(2) 0.075(2) 0.0569(19) 0.0014(17) -0.0139(17) -0.0451(19)
C8 0.095(3) 0.064(2) 0.059(2) 0.0140(16) -0.0201(18) -0.040(2)
C9 0.0667(18) 0.0573(18) 0.0548(18) 0.0071(15) -0.0220(15) -0.0251(15)
C10 0.0559(16) 0.0423(14) 0.0383(14) -0.0020(12) -0.0109(12) -0.0201(12)
C11 0.0509(15) 0.0490(16) 0.0516(16) 0.0033(13) -0.0163(13) -0.0203(13)
C12 0.0620(19) 0.080(2) 0.072(2) -0.0175(18) -0.0258(17) -0.0135(17)
C13 0.072(2) 0.107(3) 0.087(3) -0.013(2) -0.038(2) -0.028(2)
C14 0.0510(18) 0.074(2) 0.090(3) 0.013(2) -0.0278(18) -0.0196(17)
C15 0.0512(19) 0.077(2) 0.103(3) -0.021(2) -0.0158(19) -0.0081(17)
C16 0.0549(18) 0.071(2) 0.089(2) -0.0278(19) -0.0223(17) -0.0097(16)
C17 0.0409(14) 0.0455(15) 0.0582(18) -0.0054(13) -0.0128(13) -0.0118(12)
C18 0.084(3) 0.091(3) 0.127(3) 0.000(2) -0.020(2) -0.060(2)
C19 0.0365(13) 0.0441(15) 0.0426(15) -0.0015(12) -0.0068(11) -0.0144(11)
C20 0.0528(16) 0.0491(16) 0.0514(17) -0.0049(13) -0.0100(13) -0.0194(13)
C21 0.0609(18) 0.0486(17) 0.067(2) 0.0053(15) -0.0124(15) -0.0201(14)
C22 0.0575(18) 0.071(2) 0.065(2) 0.0234(17) -0.0206(16) -0.0273(16)
C23 0.084(2) 0.089(3) 0.0487(18) 0.0120(17) -0.0256(16) -0.048(2)
C24 0.0720(19) 0.0626(19) 0.0513(18) -0.0007(15) -0.0184(15) -0.0354(16)
C25 0.0449(16) 0.0452(15) 0.0602(18) -0.0023(13) -0.0103(13) -0.0177(12)
C26 0.0447(14) 0.0384(14) 0.0514(16) -0.0082(12) -0.0112(12) -0.0144(11)
C27 0.0488(15) 0.0422(15) 0.0566(17) -0.0054(13) -0.0167(13) -0.0153(12)
C28 0.0490(16) 0.0564(18) 0.072(2) -0.0045(16) -0.0187(15) -0.0133(14)
C29 0.0582(19) 0.061(2) 0.093(3) 0.0040(19) -0.0368(19) -0.0140(16)
C30 0.081(2) 0.062(2) 0.071(2) 0.0108(17) -0.041(2) -0.0225(18)
C31 0.072(2) 0.0531(17) 0.0474(17) 0.0074(14) -0.0253(15) -0.0163(15)
C32 0.0570(16) 0.0371(14) 0.0474(16) -0.0008(12) -0.0188(13) -0.0133(12)
C33 0.0528(15) 0.0436(14) 0.0420(15) -0.0059(12) -0.0098(12) -0.0182(12)
C34 0.0451(14) 0.0400(14) 0.0431(15) -0.0079(12) -0.0080(11) -0.0149(11)
C35 0.0471(14) 0.0356(13) 0.0412(14) 0.0003(11) -0.0127(11) -0.0134(11)
C36 0.0391(13) 0.0446(15) 0.0547(17) -0.0073(13) -0.0105(12) -0.0141(11)
C37 0.0577(17) 0.0465(16) 0.070(2) -0.0141(15) -0.0062(15) -0.0161(14)
C38 0.0539(18) 0.069(2) 0.073(2) -0.0214(18) 0.0048(16) -0.0132(16)
C39 0.0457(16) 0.074(2) 0.073(2) -0.0025(18) -0.0012(15) -0.0229(16)
C40 0.0578(19) 0.0558(19) 0.092(3) -0.0038(18) -0.0034(17) -0.0261(16)
C41 0.0507(16) 0.0485(16) 0.0664(19) -0.0125(14) -0.0057(14) -0.0168(13)
C42 0.0627(18) 0.0523(17) 0.0493(17) -0.0017(14) -0.0146(14) -0.0216(15)
C43 0.0451(14) 0.0402(14) 0.0437(15) 0.0005(12) -0.0096(12) -0.0145(11)
C44 0.0543(18) 0.067(2) 0.0567(19) -0.0174(16) -0.0094(14) -0.0108(15)
C45 0.0513(18) 0.076(2) 0.071(2) -0.0116(18) -0.0005(16) -0.0107(16)
C46 0.0484(17) 0.078(2) 0.078(2) 0.0061(19) -0.0183(17) -0.0192(16)
C47 0.0600(19) 0.076(2) 0.070(2) -0.0035(18) -0.0275(16) -0.0237(17)
C48 0.0505(16) 0.0600(18) 0.0504(17) -0.0050(14) -0.0133(13) -0.0179(13)
C49 0.0489(15) 0.0492(17) 0.0506(17) 0.0026(13) -0.0144(13) -0.0197(13)
C50 0.121(3) 0.110(3) 0.061(2) 0.030(2) -0.035(2) -0.064(3)
N1 0.0537(16) 0.0768(19) 0.111(2) -0.0060(18) -0.0217(16) -0.0248(14)
N2 0.086(2) 0.081(2) 0.0656(18) 0.0075(16) -0.0094(15) -0.0407(17)
O1 0.0814(16) 0.0877(17) 0.0618(15) -0.0156(13) 0.0120(12) -0.0442(13)
O2 0.0672(13) 0.0762(15) 0.0849(16) -0.0153(13) -0.0115(11) -0.0433(12)
O3 0.0837(15) 0.0454(13) 0.0835(16) 0.0001(11) -0.0213(13) -0.0100(11)
O4 0.0653(12) 0.0620(13) 0.0486(12) 0.0030(10) -0.0160(9) -0.0253(10)

loop_
_atom_type_symbol
_atom_type_description
_atom_type_scat_dispersion_real
_atom_type_scat_dispersion_imag
_atom_type_scat_source
C C 0.0033 0.0016 'International Tables Vol C Tables 4.2.6.8 and 6.1.1.4'
H H 0.0000 0.0000 'International Tables Vol C Tables 4.2.6.8 and 6.1.1.4'
N N 0.0061 0.0033 'International Tables Vol C Tables 4.2.6.8 and 6.1.1.4'
O O 0.0106 0.0060 'International Tables Vol C Tables 4.2.6.8 and 6.1.1.4'

loop_
_geom_angle_atom_site_label_1
_geom_angle_atom_site_label_2
_geom_angle_atom_site_label_3
_geom_angle
C2 C1 C10 119.6(2)
C2 C1 C11 120.9(2)
C10 C1 C11 119.5(2)
C1 C2 C3 121.7(2)
C1 C2 C17 119.4(2)
C3 C2 C17 118.7(2)
C4 C3 C2 118.3(2)
C4 C3 C19 120.3(2)
C2 C3 C19 121.4(2)
C3 C4 C5 122.0(2)
C3 C4 C25 120.3(2)
C5 C4 C25 117.7(2)
C10 C5 C6 119.4(2)
C10 C5 C4 118.6(2)
C6 C5 C4 122.0(2)
C7 C6 C5 121.1(3)
C7 C6 H6 119.4
C5 C6 H6 119.4
C6 C7 C8 119.9(3)
C6 C7 H7 120.0
C8 C7 H7 120.0
C9 C8 C7 121.1(3)
C9 C8 H8 119.5
C7 C8 H8 119.5
C8 C9 C10 120.7(3)
C8 C9 H9 119.7
C10 C9 H9 119.7
C5 C10 C1 119.8(2)
C5 C10 C9 117.8(2)
C1 C10 C9 122.4(2)
C16 C11 C12 117.8(3)
C16 C11 C1 121.0(3)
C12 C11 C1 121.2(3)
C11 C12 C13 120.2(3)
C11 C12 H12 119.9
C13 C12 H12 119.9
C14 C13 C12 120.8(3)
C14 C13 H13 119.6
C12 C13 H13 119.6
C15 C14 C13 119.4(3)
C15 C14 H14 120.3
C13 C14 H14 120.3
C14 C15 C16 120.6(3)
C14 C15 H15 119.7
C16 C15 H15 119.7
C11 C16 C15 121.1(3)
C11 C16 H16 119.4
C15 C16 H16 119.4
O1 C17 O2 125.2(3)
O1 C17 C2 123.5(3)
O2 C17 C2 111.3(2)
O2 C18 H18A 109.5
O2 C18 H18B 109.5
H18A C18 H18B 109.5
O2 C18 H18C 109.5
H18A C18 H18C 109.5
H18B C18 H18C 109.5
C20 C19 C24 118.2(3)
C20 C19 C3 121.8(2)
C24 C19 C3 119.9(2)
C19 C20 C21 120.9(3)
C19 C20 H20 119.6
C21 C20 H20 119.6
C22 C21 C20 119.7(3)
C22 C21 H21 120.2
C20 C21 H21 120.2
C23 C22 C21 120.1(3)
C23 C22 H22 120.0
C21 C22 H22 120.0
C22 C23 C24 120.8(3)
C22 C23 H23 119.6
C24 C23 H23 119.6
C23 C24 C19 120.3(3)
C23 C24 H24 119.8
C19 C24 H24 119.8
N1 C25 C4 175.9(3)
C35 C26 C27 119.1(2)
C35 C26 C36 120.6(2)
C27 C26 C36 120.4(2)
C28 C27 C32 118.2(3)
C28 C27 C26 122.4(3)
C32 C27 C26 119.3(2)
C29 C28 C27 121.3(3)
C29 C28 H28 119.3
C27 C28 H28 119.3
C28 C29 C30 120.3(3)
C28 C29 H29 119.9
C30 C29 H29 119.9
C31 C30 C29 121.1(3)
C31 C30 H30 119.4
C29 C30 H30 119.4
C30 C31 C32 120.2(3)
C30 C31 H31 119.9
C32 C31 H31 119.9
C31 C32 C33 122.2(3)
C31 C32 C27 118.9(3)
C33 C32 C27 118.9(2)
C34 C33 C32 121.8(2)
C34 C33 C42 120.3(2)
C32 C33 C42 117.7(2)
C33 C34 C35 118.7(2)
C33 C34 C43 121.0(2)
C35 C34 C43 120.3(2)
C26 C35 C34 122.1(2)
C26 C35 C49 118.8(2)
C34 C35 C49 118.9(2)
C41 C36 C37 118.9(3)
C41 C36 C26 120.6(2)
C37 C36 C26 120.4(2)
C36 C37 C38 119.4(3)
C36 C37 H37 120.3
C38 C37 H37 120.3
C39 C38 C37 120.9(3)
C39 C38 H38 119.5
C37 C38 H38 119.5
C38 C39 C40 119.8(3)
C38 C39 H39 120.1
C40 C39 H39 120.1
C39 C40 C41 120.3(3)
C39 C40 H40 119.8
C41 C40 H40 119.8
C36 C41 C40 120.6(3)
C36 C41 H41 119.7
C40 C41 H41 119.7
N2 C42 C33 176.3(3)
C48 C43 C44 117.8(2)
C48 C43 C34 121.2(2)
C44 C43 C34 121.0(2)
C45 C44 C43 120.9(3)
C45 C44 H44 119.6
C43 C44 H44 119.6
C46 C45 C44 120.4(3)
C46 C45 H45 119.8
C44 C45 H45 119.8
C45 C46 C47 119.4(3)
C45 C46 H46 120.3
C47 C46 H46 120.3
C48 C47 C46 120.2(3)
C48 C47 H47 119.9
C46 C47 H47 119.9
C47 C48 C43 121.2(3)
C47 C48 H48 119.4
C43 C48 H48 119.4
O3 C49 O4 124.5(3)
O3 C49 C35 122.7(3)
O4 C49 C35 112.8(2)
O4 C50 H50A 109.5
O4 C50 H50B 109.5
H50A C50 H50B 109.5
O4 C50 H50C 109.5
H50A C50 H50C 109.5
H50B C50 H50C 109.5
C17 O2 C18 115.6(3)
C49 O4 C50 115.1(3)

loop_
_geom_bond_atom_site_label_1
_geom_bond_atom_site_label_2
_geom_bond_distance
C1 C2 1.383(4)
C1 C10 1.423(4)
C1 C11 1.494(4)
C2 C3 1.416(3)
C2 C17 1.505(4)
C3 C4 1.381(3)
C3 C19 1.492(4)
C4 C5 1.422(4)
C4 C25 1.441(4)
C5 C10 1.408(4)
C5 C6 1.416(4)
C6 C7 1.358(4)
C6 H6 0.9300
C7 C8 1.383(5)
C7 H7 0.9300
C8 C9 1.370(4)
C8 H8 0.9300
C9 C10 1.424(4)
C9 H9 0.9300
C11 C16 1.367(4)
C11 C12 1.382(4)
C12 C13 1.385(5)
C12 H12 0.9300
C13 C14 1.351(5)
C13 H13 0.9300
C14 C15 1.350(5)
C14 H14 0.9300
C15 C16 1.379(4)
C15 H15 0.9300
C16 H16 0.9300
C17 O1 1.184(3)
C17 O2 1.315(3)
C18 O2 1.461(4)
C18 H18A 0.9600
C18 H18B 0.9600
C18 H18C 0.9600
C19 C20 1.387(4)
C19 C24 1.391(4)
C20 C21 1.389(4)
C20 H20 0.9300
C21 C22 1.369(5)
C21 H21 0.9300
C22 C23 1.366(5)
C22 H22 0.9300
C23 C24 1.377(4)
C23 H23 0.9300
C24 H24 0.9300
C25 N1 1.141(3)
C26 C35 1.393(3)
C26 C27 1.434(4)
C26 C36 1.477(4)
C27 C28 1.404(4)
C27 C32 1.426(4)
C28 C29 1.368(5)
C28 H28 0.9300
C29 C30 1.377(5)
C29 H29 0.9300
C30 C31 1.367(4)
C30 H30 0.9300
C31 C32 1.414(4)
C31 H31 0.9300
C32 C33 1.421(4)
C33 C34 1.382(4)
C33 C42 1.428(4)
C34 C35 1.411(4)
C34 C43 1.492(3)
C35 C49 1.504(4)
C36 C41 1.380(4)
C36 C37 1.388(4)
C37 C38 1.400(4)
C37 H37 0.9300
C38 C39 1.358(5)
C38 H38 0.9300
C39 C40 1.367(5)
C39 H39 0.9300
C40 C41 1.387(4)
C40 H40 0.9300
C41 H41 0.9300
C42 N2 1.159(4)
C43 C48 1.380(4)
C43 C44 1.391(4)
C44 C45 1.370(4)
C44 H44 0.9300
C45 C46 1.362(5)
C45 H45 0.9300
C46 C47 1.382(5)
C46 H46 0.9300
C47 C48 1.363(4)
C47 H47 0.9300
C48 H48 0.9300
C49 O3 1.196(3)
C49 O4 1.319(3)
C50 O4 1.471(4)
C50 H50A 0.9600
C50 H50B 0.9600
C50 H50C 0.9600

loop_
_geom_torsion_atom_site_label_1
_geom_torsion_atom_site_label_2
_geom_torsion_atom_site_label_3
_geom_torsion_atom_site_label_4
_geom_torsion
C10 C1 C2 C3 0.9(4)
C11 C1 C2 C3 180.0(2)
C10 C1 C2 C17 -173.0(2)
C11 C1 C2 C17 6.1(4)
C1 C2 C3 C4 0.9(4)
C17 C2 C3 C4 174.8(2)
C1 C2 C3 C19 -178.9(2)
C17 C2 C3 C19 -5.0(4)
C2 C3 C4 C5 -2.0(4)
C19 C3 C4 C5 177.8(2)
C2 C3 C4 C25 179.8(2)
C19 C3 C4 C25 -0.4(4)
C3 C4 C5 C10 1.3(4)
C25 C4 C5 C10 179.6(2)
C3 C4 C5 C6 -177.9(2)
C25 C4 C5 C6 0.4(4)
C10 C5 C6 C7 -2.4(4)
C4 C5 C6 C7 176.8(3)
C5 C6 C7 C8 1.9(5)
C6 C7 C8 C9 -0.4(5)
C7 C8 C9 C10 -0.7(5)
C6 C5 C10 C1 179.7(2)
C4 C5 C10 C1 0.5(4)
C6 C5 C10 C9 1.4(4)
C4 C5 C10 C9 -177.9(2)
C2 C1 C10 C5 -1.6(4)
C11 C1 C10 C5 179.3(2)
C2 C1 C10 C9 176.7(2)
C11 C1 C10 C9 -2.4(4)
C8 C9 C10 C5 0.1(4)
C8 C9 C10 C1 -178.2(3)
C2 C1 C11 C16 -90.3(4)
C10 C1 C11 C16 88.7(4)
C2 C1 C11 C12 90.2(4)
C10 C1 C11 C12 -90.8(4)
C16 C11 C12 C13 -1.2(5)
C1 C11 C12 C13 178.4(3)
C11 C12 C13 C14 1.4(6)
C12 C13 C14 C15 -0.8(6)
C13 C14 C15 C16 0.1(6)
C12 C11 C16 C15 0.4(5)
C1 C11 C16 C15 -179.1(3)
C14 C15 C16 C11 0.2(6)
C1 C2 C17 O1 92.7(4)
C3 C2 C17 O1 -81.3(4)
C1 C2 C17 O2 -87.7(3)
C3 C2 C17 O2 98.2(3)
C4 C3 C19 C20 111.4(3)
C2 C3 C19 C20 -68.7(3)
C4 C3 C19 C24 -66.6(3)
C2 C3 C19 C24 113.2(3)
C24 C19 C20 C21 1.3(4)
C3 C19 C20 C21 -176.7(2)
C19 C20 C21 C22 -0.1(4)
C20 C21 C22 C23 -1.4(5)
C21 C22 C23 C24 1.7(5)
C22 C23 C24 C19 -0.4(5)
C20 C19 C24 C23 -1.1(4)
C3 C19 C24 C23 177.0(3)
C3 C4 C25 N1 160(5)
C5 C4 C25 N1 -18(5)
C35 C26 C27 C28 -178.8(3)
C36 C26 C27 C28 -0.1(4)
C35 C26 C27 C32 0.2(4)
C36 C26 C27 C32 178.8(2)
C32 C27 C28 C29 0.1(4)
C26 C27 C28 C29 179.1(3)
C27 C28 C29 C30 -1.5(5)
C28 C29 C30 C31 0.9(5)
C29 C30 C31 C32 1.2(5)
C30 C31 C32 C33 177.4(3)
C30 C31 C32 C27 -2.5(4)
C28 C27 C32 C31 1.9(4)
C26 C27 C32 C31 -177.2(3)
C28 C27 C32 C33 -178.1(3)
C26 C27 C32 C33 2.9(4)
C31 C32 C33 C34 176.5(3)
C27 C32 C33 C34 -3.5(4)
C31 C32 C33 C42 -8.0(4)
C27 C32 C33 C42 171.9(2)
C32 C33 C34 C35 1.0(4)
C42 C33 C34 C35 -174.4(2)
C32 C33 C34 C43 177.5(2)
C42 C33 C34 C43 2.1(4)
C27 C26 C35 C34 -2.9(4)
C36 C26 C35 C34 178.5(2)
C27 C26 C35 C49 172.5(2)
C36 C26 C35 C49 -6.2(4)
C33 C34 C35 C26 2.3(4)
C43 C34 C35 C26 -174.2(2)
C33 C34 C35 C49 -173.0(2)
C43 C34 C35 C49 10.4(4)
C35 C26 C36 C41 68.1(4)
C27 C26 C36 C41 -110.5(3)
C35 C26 C36 C37 -110.9(3)
C27 C26 C36 C37 70.5(3)
C41 C36 C37 C38 -2.3(4)
C26 C36 C37 C38 176.7(3)
C36 C37 C38 C39 1.0(5)
C37 C38 C39 C40 0.6(5)
C38 C39 C40 C41 -0.7(5)
C37 C36 C41 C40 2.2(4)
C26 C36 C41 C40 -176.8(3)
C39 C40 C41 C36 -0.7(5)
C34 C33 C42 N2 132(5)
C32 C33 C42 N2 -43(5)
C33 C34 C43 C48 -119.4(3)
C35 C34 C43 C48 57.0(4)
C33 C34 C43 C44 58.5(4)
C35 C34 C43 C44 -125.1(3)
C48 C43 C44 C45 -0.4(5)
C34 C43 C44 C45 -178.4(3)
C43 C44 C45 C46 1.3(5)
C44 C45 C46 C47 -2.0(5)
C45 C46 C47 C48 1.8(5)
C46 C47 C48 C43 -0.9(5)
C44 C43 C48 C47 0.1(4)
C34 C43 C48 C47 178.1(3)
C26 C35 C49 O3 -111.0(3)
C34 C35 C49 O3 64.5(4)
C26 C35 C49 O4 67.3(3)
C34 C35 C49 O4 -117.1(3)
O1 C17 O2 C18 0.1(4)
C2 C17 O2 C18 -179.5(3)
O3 C49 O4 C50 8.0(4)
C35 C49 O4 C50 -170.3(2)
